data_9003501
loop_
_publ_author_name
'Nagashima, M.'
'Akasaka, M.'

_publ_section_title
;
 An X-ray Rietveld study of piemontite on the join
 Ca2Al3Si3O12(OH) - Ca2Mn3+3Si3O12(OH) formed by hydrothermal synthesis
 Sample: q = 1.1, p = 1.04, Synthesis at P=200 MPa, T=500 C
;
_journal_name_full 'American Mineralogist'
_journal_page_first 1119
_journal_page_last 1129
_journal_volume 89
_journal_year 2004
_chemical_formula_sum 'Al1.96 Ca2 H Mn1.04 O13 Si3'
_chemical_name_mineral Piemontite
_space_group_IT_number 11
_symmetry_space_group_name_Hall '-P 2yb'
_symmetry_space_group_name_H-M 'P 1 21/m 1'
_cell_angle_alpha 90
_cell_angle_beta 115.503
_cell_angle_gamma 90
_cell_formula_units_Z 2
_cell_length_a 8.8596
_cell_length_b 5.6834
_cell_length_c 10.1679
_cell_volume 462.095
_database_code_amcsd 0003591
_diffrn_ambient_pressure 2e+05
_diffrn_ambient_temperature 773.15
_exptl_crystal_density_diffrn 3.474
_cod_original_formula_sum 'Ca2 (Al1.96 Mn1.04) Si3 O13 H'
_cod_database_code 9003501

loop_
_space_group_symop_operation_xyz
x,y,z
x,1/2-y,z
-x,1/2+y,-z
-x,-y,-z

loop_
_atom_site_label
_atom_site_fract_x
_atom_site_fract_y
_atom_site_fract_z
_atom_site_occupancy
_atom_site_type_symbol
_atom_site_attached_hydrogens
Ca1 0.75700 0.75000 0.15200 1.00000 Ca 0
Ca2 0.59600 0.75000 0.42300 1.00000 Ca 0
AlM1 0.00000 0.00000 0.00000 0.84000 Al 0
MnM1 0.00000 0.00000 0.00000 0.16000 Mn 0
AlM2 0.00000 0.00000 0.50000 0.95000 Al 0
MnM2 0.00000 0.00000 0.50000 0.05000 Mn 0
AlM3 0.30000 0.25000 0.22100 0.17000 Al 0
MnM3 0.30000 0.25000 0.22100 0.83000 Mn 0
Si1 0.33500 0.75000 0.04300 1.00000 Si 0
Si2 0.68800 0.25000 0.27400 1.00000 Si 0
Si3 0.18700 0.75000 0.32100 1.00000 Si 0
O1 0.23700 0.98400 0.03100 1.00000 O 0
O2 0.31100 0.98100 0.35500 1.00000 O 0
O3 0.79300 0.01700 0.33600 1.00000 O 0
O4 0.06200 0.25000 0.13400 1.00000 O 0
O5 0.04300 0.75000 0.14800 1.00000 O 0
O6 0.07000 0.75000 0.41300 1.00000 O 0
O7 0.51200 0.75000 0.18000 1.00000 O 0
O8 0.52400 0.25000 0.31000 1.00000 O 0
O9 0.61400 0.25000 0.09300 1.00000 O 0
O-H10 0.08600 0.25000 0.42400 1.00000 O 1

loop_
_cod_changelog_entry_id
_cod_changelog_entry_author
_cod_changelog_entry_date
_cod_changelog_entry_text
1
;cod-tools version 3.8.0
Id: cif_guess_AMCSD_atom_types 9574 2023-05-10 09:00:05Z saulius
;
2023-05-10T18:48:25+03:00
;Derived atom types and hydrogen counts
from atom names that follow the AMCSD naming convention
(Wat == water, O-H == hydroxyl).
;

loop_
_cod_related_entry_id
_cod_related_entry_database
_cod_related_entry_code
1 AMCSD 0003591
